data_7060121
loop_
_publ_author_name
'Schwade, V\^ania Denise'
'Teixeira, Estefane Isis'
'dos Santos, F\'abio Alencar'
'Bortolotto, Tanize'
'Tirloni, B\'arbara'
'Abram, Ulrich'

_publ_section_title
;
 Fluorescence studies and photocatalytic application for hydrogen
 production of ZnII and CdII complexes with isophthaloylbis(thioureas)
;
_journal_issue 45
_journal_name_full 'New Journal of Chemistry'
_journal_page_first 19598
_journal_page_last 19611
_journal_paper_doi 10.1039/D0NJ03778H
_journal_volume 44
_journal_year 2020
_chemical_formula_moiety 'C68 H52 N8 O5 S4 Zn'
_chemical_formula_sum 'C68 H52 N8 O5 S4 Zn'
_chemical_formula_weight 1254.78
_space_group_crystal_system monoclinic
_space_group_IT_number 15
_space_group_name_Hall '-C 2yc'
_space_group_name_H-M_alt 'C 1 2/c 1'
_atom_sites_solution_hydrogens mixed
_audit_creation_method SHELXL-2018/3
_audit_update_record
;
2020-09-10 deposited with the CCDC.	2020-10-16 downloaded from the CCDC.
;
_cell_angle_alpha 90
_cell_angle_beta 103.613(2)
_cell_angle_gamma 90
_cell_formula_units_Z 4
_cell_length_a 20.0892(10)
_cell_length_b 17.8988(8)
_cell_length_c 16.5987(8)
_cell_measurement_reflns_used 9216
_cell_measurement_temperature 100(2)
_cell_measurement_theta_max 30.47
_cell_measurement_theta_min 2.60
_cell_volume 5800.8(5)
_computing_cell_refinement 'SAINT V8.34A (Bruker AXS Inc., 2013)'
_computing_data_collection 'APEX3 v2015.5-2 (Bruker AXS Inc., 2015)'
_computing_data_reduction 'SAINT V8.34A (Bruker AXS Inc., 2013)'
_computing_molecular_graphics 'Crystal Impact Diamond v3.2k'
_computing_publication_material 'Bruker SHELXTL'
_computing_structure_refinement 'SHELXL-2018/3 (Sheldrick, 2018)'
_computing_structure_solution 'SHELXT 2014/5 (Sheldrick, 2014)'
_diffrn_ambient_temperature 100(2)
_diffrn_measured_fraction_theta_full 0.998
_diffrn_measured_fraction_theta_max 0.997
_diffrn_measurement_device_type 'Bruker D8 Venture Photon 100 diffractometer'
_diffrn_radiation_type MoK\a
_diffrn_radiation_wavelength 0.71073
_diffrn_reflns_av_R_equivalents 0.0487
_diffrn_reflns_av_unetI/netI 0.0361
_diffrn_reflns_Laue_measured_fraction_full 0.998
_diffrn_reflns_Laue_measured_fraction_max 0.997
_diffrn_reflns_limit_h_max 28
_diffrn_reflns_limit_h_min -28
_diffrn_reflns_limit_k_max 25
_diffrn_reflns_limit_k_min -25
_diffrn_reflns_limit_l_max 23
_diffrn_reflns_limit_l_min -23
_diffrn_reflns_number 64698
_diffrn_reflns_point_group_measured_fraction_full 0.998
_diffrn_reflns_point_group_measured_fraction_max 0.997
_diffrn_reflns_theta_full 25.242
_diffrn_reflns_theta_max 30.582
_diffrn_reflns_theta_min 2.276
_diffrn_source 'microfocus X ray tube'
_exptl_absorpt_coefficient_mu 0.629
_exptl_absorpt_correction_T_max 0.7461
_exptl_absorpt_correction_T_min 0.6838
_exptl_absorpt_correction_type multi-scan
_exptl_absorpt_process_details
;
SADABS (Bruker, 2016/2) was used to perform the data scaling and semi-
empirical absorption correction based on symmetry-related reflections.
;
_exptl_crystal_colour yellow
_exptl_crystal_density_diffrn 1.437
_exptl_crystal_description block
_exptl_crystal_F_000 2600
_exptl_crystal_size_max 0.158
_exptl_crystal_size_mid 0.110
_exptl_crystal_size_min 0.074
_refine_diff_density_max 0.544
_refine_diff_density_min -0.735
_refine_diff_density_rms 0.065
_refine_ls_extinction_method none
_refine_ls_goodness_of_fit_ref 1.028
_refine_ls_hydrogen_treatment mixed
_refine_ls_matrix_type full
_refine_ls_number_parameters 392
_refine_ls_number_reflns 8890
_refine_ls_number_restraints 1
_refine_ls_restrained_S_all 1.028
_refine_ls_R_factor_all 0.0670
_refine_ls_R_factor_gt 0.0428
_refine_ls_shift/su_max 0.001
_refine_ls_shift/su_mean 0.000
_refine_ls_structure_factor_coef Fsqd
_refine_ls_weighting_details 'w=1/[\s^2^(Fo^2^)+(0.0438P)^2^+8.3988P] where P=(Fo^2^+2Fc^2^)/3'
_refine_ls_weighting_scheme calc
_refine_ls_wR_factor_gt 0.0951
_refine_ls_wR_factor_ref 0.1047
_reflns_Friedel_coverage 0.000
_reflns_number_gt 6686
_reflns_number_total 8890
_reflns_threshold_expression 'I > 2\s(I)'
_cod_data_source_file d0nj03778h2.cif
_cod_data_source_block compound_3
_cod_original_sg_symbol_H-M 'C 2/c'
_cod_database_code 7060121
_shelx_shelxl_version_number 2018/3
_shelx_space_group_comment
;
The symmetry employed for this shelxl refinement is uniquely defined
by the following loop, which should always be used as a source of
symmetry information in preference to the above space-group names.
They are only intended as comments.
;

loop_
_space_group_symop_operation_xyz
'x, y, z'
'-x, y, -z+1/2'
'x+1/2, y+1/2, z'
'-x+1/2, y+1/2, -z+1/2'
'-x, -y, -z'
'x, -y, z-1/2'
'-x+1/2, -y+1/2, -z'
'x+1/2, -y+1/2, z-1/2'

loop_
_atom_site_label
_atom_site_type_symbol
_atom_site_fract_x
_atom_site_fract_y
_atom_site_fract_z
_atom_site_U_iso_or_equiv
_atom_site_adp_type
_atom_site_occupancy
_atom_site_site_symmetry_order
_atom_site_calc_flag
_atom_site_refinement_flags_posn
_atom_site_refinement_flags_adp
_atom_site_refinement_flags_occupancy
_atom_site_disorder_assembly
_atom_site_disorder_group
Zn1 Zn 0.500000 0.30566(2) 0.750000 0.02074(8) Uani 1 2 d S T P . .
S1 S 0.55107(3) 0.35396(3) 0.64787(3) 0.03295(13) Uani 1 1 d . . . . .
S2 S 0.20277(3) 0.27551(3) 0.17086(3) 0.03272(13) Uani 1 1 d . . . . .
O1 O 0.40548(7) 0.30034(7) 0.66744(7) 0.0268(3) Uani 1 1 d . . . . .
O2 O 0.11150(6) 0.38316(7) 0.34656(7) 0.0214(2) Uani 1 1 d . . . . .
O3 O 0.500000 0.19148(10) 0.750000 0.0232(4) Uani 1 2 d DS T P . .
H1 H 0.4669(10) 0.1669(12) 0.7228(14) 0.035 Uiso 1 1 d D U . . .
N11 N 0.42003(9) 0.35602(8) 0.54449(9) 0.0255(3) Uani 1 1 d . . . . .
N12 N 0.20991(8) 0.34739(8) 0.31102(8) 0.0240(3) Uani 1 1 d . . . . .
H12 H 0.253312 0.336142 0.330970 0.029 Uiso 1 1 calc R U . . .
N13 N 0.51032(9) 0.37308(8) 0.48693(9) 0.0263(3) Uani 1 1 d . . . . .
N14 N 0.15112(8) 0.41001(8) 0.19209(8) 0.0207(3) Uani 1 1 d . . . . .
C1 C 0.30871(10) 0.33947(9) 0.56783(10) 0.0228(4) Uani 1 1 d . . . . .
C2 C 0.26745(11) 0.33637(10) 0.62433(10) 0.0284(4) Uani 1 1 d . . . . .
H2 H 0.287748 0.329605 0.681613 0.034 Uiso 1 1 calc R U . . .
C3 C 0.19693(11) 0.34307(11) 0.59763(11) 0.0312(4) Uani 1 1 d . . . . .
H3 H 0.169148 0.341893 0.636686 0.037 Uiso 1 1 calc R U . . .
C4 C 0.16687(11) 0.35153(10) 0.51358(10) 0.0275(4) Uani 1 1 d . . . . .
H4 H 0.118507 0.355460 0.495196 0.033 Uiso 1 1 calc R U . . .
C5 C 0.20762(10) 0.35422(9) 0.45646(10) 0.0218(4) Uani 1 1 d . . . . .
C6 C 0.27844(10) 0.34917(9) 0.48331(9) 0.0216(3) Uani 1 1 d . . . . .
H6 H 0.306308 0.352286 0.444449 0.026 Uiso 1 1 calc R U . . .
C11 C 0.38469(10) 0.33135(9) 0.59786(10) 0.0234(4) Uani 1 1 d . . . . .
C12 C 0.17137(9) 0.36328(9) 0.36737(10) 0.0204(3) Uani 1 1 d . . . . .
C13 C 0.48803(10) 0.35916(9) 0.55722(10) 0.0250(4) Uani 1 1 d . . . . .
C14 C 0.18593(10) 0.34760(10) 0.22456(10) 0.0242(4) Uani 1 1 d . . . . .
C15 C 0.58191(10) 0.37691(10) 0.48575(10) 0.0269(4) Uani 1 1 d . . . . .
C16 C 0.61399(11) 0.31254(11) 0.47001(12) 0.0293(4) Uani 1 1 d . . . . .
H16 H 0.589892 0.266429 0.463377 0.035 Uiso 1 1 calc R U . . .
C17 C 0.68144(12) 0.31508(12) 0.46385(12) 0.0346(5) Uani 1 1 d . . . . .
H17 H 0.703586 0.270582 0.452994 0.041 Uiso 1 1 calc R U . . .
C18 C 0.71681(12) 0.38202(13) 0.47340(12) 0.0384(5) Uani 1 1 d . . . . .
H18 H 0.763283 0.383425 0.469732 0.046 Uiso 1 1 calc R U . . .
C19 C 0.68459(13) 0.44636(13) 0.48817(13) 0.0454(6) Uani 1 1 d . . . . .
H19 H 0.708726 0.492436 0.493998 0.054 Uiso 1 1 calc R U . . .
C20 C 0.61660(12) 0.44468(11) 0.49471(13) 0.0392(5) Uani 1 1 d . . . . .
H20 H 0.594356 0.489245 0.505136 0.047 Uiso 1 1 calc R U . . .
C21 C 0.46364(10) 0.37651(11) 0.40594(10) 0.0257(4) Uani 1 1 d . . . . .
C22 C 0.42470(15) 0.31499(13) 0.37266(14) 0.0534(7) Uani 1 1 d . . . . .
H22 H 0.426462 0.270437 0.404206 0.064 Uiso 1 1 calc R U . . .
C23 C 0.38322(15) 0.31883(15) 0.29320(14) 0.0543(7) Uani 1 1 d . . . . .
H23 H 0.356568 0.276826 0.270091 0.065 Uiso 1 1 calc R U . . .
C24 C 0.38066(12) 0.38408(15) 0.24745(12) 0.0426(6) Uani 1 1 d . . . . .
H24 H 0.353129 0.386515 0.192491 0.051 Uiso 1 1 calc R U . . .
C25 C 0.41784(12) 0.44468(16) 0.28177(14) 0.0469(6) Uani 1 1 d . . . . .
H25 H 0.415013 0.489762 0.250937 0.056 Uiso 1 1 calc R U . . .
C26 C 0.45970(10) 0.44141(13) 0.36102(12) 0.0342(5) Uani 1 1 d . . . . .
H26 H 0.485567 0.483912 0.384160 0.041 Uiso 1 1 calc R U . . .
C27 C 0.11082(9) 0.40972(9) 0.10794(9) 0.0191(3) Uani 1 1 d . . . . .
C28 C 0.05992(10) 0.35676(10) 0.08347(11) 0.0248(4) Uani 1 1 d . . . . .
H28 H 0.051578 0.320320 0.121532 0.030 Uiso 1 1 calc R U . . .
C29 C 0.02118(10) 0.35782(11) 0.00214(12) 0.0291(4) Uani 1 1 d . . . . .
H29 H -0.013472 0.321310 -0.015747 0.035 Uiso 1 1 calc R U . . .
C30 C 0.03257(10) 0.41118(11) -0.05258(11) 0.0297(4) Uani 1 1 d . . . . .
H30 H 0.005721 0.411256 -0.107956 0.036 Uiso 1 1 calc R U . . .
C31 C 0.08254(11) 0.46453(11) -0.02788(10) 0.0282(4) Uani 1 1 d . . . . .
H31 H 0.089746 0.501703 -0.065794 0.034 Uiso 1 1 calc R U . . .
C32 C 0.12256(9) 0.46373(10) 0.05314(10) 0.0221(3) Uani 1 1 d . . . . .
H32 H 0.157571 0.499932 0.070585 0.027 Uiso 1 1 calc R U . . .
C33 C 0.15963(9) 0.48099(9) 0.23396(9) 0.0191(3) Uani 1 1 d . . . . .
C34 C 0.10175(9) 0.52254(9) 0.23682(10) 0.0208(3) Uani 1 1 d . . . . .
H34 H 0.057301 0.503488 0.213216 0.025 Uiso 1 1 calc R U . . .
C35 C 0.10975(11) 0.59228(10) 0.27462(11) 0.0267(4) Uani 1 1 d . . . . .
H35 H 0.070571 0.621596 0.275777 0.032 Uiso 1 1 calc R U . . .
C36 C 0.17430(12) 0.61921(11) 0.31050(11) 0.0324(5) Uani 1 1 d . . . . .
H36 H 0.179373 0.666383 0.337492 0.039 Uiso 1 1 calc R U . . .
C37 C 0.23166(11) 0.57756(12) 0.30718(11) 0.0327(5) Uani 1 1 d . . . . .
H37 H 0.276024 0.596319 0.331801 0.039 Uiso 1 1 calc R U . . .
C38 C 0.22464(10) 0.50868(11) 0.26813(11) 0.0269(4) Uani 1 1 d . . . . .
H38 H 0.264023 0.480610 0.264767 0.032 Uiso 1 1 calc R U . . .

loop_
_atom_site_aniso_label
_atom_site_aniso_U_11
_atom_site_aniso_U_22
_atom_site_aniso_U_33
_atom_site_aniso_U_23
_atom_site_aniso_U_13
_atom_site_aniso_U_12
Zn1 0.03574(17) 0.01520(13) 0.00800(12) 0.000 -0.00140(10) 0.000
S1 0.0468(3) 0.0332(2) 0.01231(19) 0.00684(17) -0.00628(18) -0.0206(2)
S2 0.0520(3) 0.0312(2) 0.01272(19) -0.00098(17) 0.00304(18) 0.0222(2)
O1 0.0379(8) 0.0264(6) 0.0110(5) 0.0058(5) -0.0045(5) 0.0020(5)
O2 0.0292(7) 0.0189(6) 0.0139(5) 0.0009(4) 0.0007(5) 0.0032(5)
O3 0.0282(10) 0.0165(8) 0.0211(8) 0.000 -0.0022(7) 0.000
N11 0.0400(9) 0.0215(7) 0.0119(6) 0.0027(5) -0.0004(6) 0.0046(6)
N12 0.0324(8) 0.0275(8) 0.0087(6) 0.0012(5) -0.0017(5) 0.0171(6)
N13 0.0397(9) 0.0240(7) 0.0111(6) 0.0028(5) -0.0023(6) 0.0018(7)
N14 0.0277(8) 0.0208(7) 0.0106(6) 0.0004(5) -0.0015(5) 0.0064(6)
C1 0.0396(10) 0.0156(7) 0.0098(7) 0.0008(6) -0.0009(6) 0.0104(7)
C2 0.0494(12) 0.0244(9) 0.0090(7) 0.0017(6) 0.0026(7) 0.0184(8)
C3 0.0491(12) 0.0326(10) 0.0125(8) 0.0032(7) 0.0085(7) 0.0219(9)
C4 0.0411(11) 0.0253(9) 0.0152(8) 0.0021(7) 0.0048(7) 0.0178(8)
C5 0.0373(10) 0.0162(7) 0.0099(7) 0.0010(6) 0.0012(6) 0.0116(7)
C6 0.0382(10) 0.0157(7) 0.0089(7) 0.0008(5) 0.0014(6) 0.0086(7)
C11 0.0405(10) 0.0153(7) 0.0097(7) -0.0013(6) -0.0034(6) 0.0047(7)
C12 0.0340(9) 0.0141(7) 0.0108(7) 0.0010(5) 0.0005(6) 0.0070(7)
C13 0.0427(11) 0.0146(7) 0.0135(7) 0.0017(6) -0.0018(7) -0.0022(7)
C14 0.0325(9) 0.0261(9) 0.0122(7) 0.0014(6) 0.0017(6) 0.0103(7)
C15 0.0403(11) 0.0242(9) 0.0119(7) 0.0033(6) -0.0028(7) -0.0051(8)
C16 0.0423(11) 0.0242(9) 0.0232(9) 0.0011(7) 0.0115(8) -0.0099(8)
C17 0.0456(12) 0.0366(11) 0.0240(9) -0.0024(8) 0.0132(8) -0.0103(9)
C18 0.0444(12) 0.0500(13) 0.0173(9) 0.0029(8) 0.0000(8) -0.0209(10)
C19 0.0586(15) 0.0343(11) 0.0309(11) 0.0048(9) -0.0142(10) -0.0265(11)
C20 0.0542(14) 0.0225(9) 0.0302(10) 0.0002(8) -0.0114(9) -0.0072(9)
C21 0.0342(10) 0.0317(9) 0.0092(7) 0.0016(6) 0.0009(6) 0.0121(8)
C22 0.087(2) 0.0278(11) 0.0276(11) -0.0030(8) -0.0225(11) 0.0128(11)
C23 0.0732(18) 0.0473(14) 0.0273(11) -0.0134(10) -0.0185(11) 0.0228(13)
C24 0.0384(12) 0.0736(17) 0.0134(8) 0.0061(9) 0.0014(8) 0.0239(12)
C25 0.0339(12) 0.0718(17) 0.0310(11) 0.0308(11) -0.0004(9) 0.0023(11)
C26 0.0281(10) 0.0472(12) 0.0255(9) 0.0164(9) 0.0028(7) 0.0022(9)
C27 0.0247(8) 0.0206(8) 0.0102(7) 0.0001(6) 0.0003(6) 0.0077(6)
C28 0.0298(9) 0.0250(9) 0.0195(8) -0.0003(7) 0.0056(7) 0.0020(7)
C29 0.0268(9) 0.0305(9) 0.0268(9) -0.0094(7) -0.0004(7) 0.0021(8)
C30 0.0354(10) 0.0352(10) 0.0140(8) -0.0043(7) -0.0032(7) 0.0152(8)
C31 0.0437(11) 0.0276(9) 0.0121(7) 0.0045(6) 0.0044(7) 0.0108(8)
C32 0.0291(9) 0.0213(8) 0.0151(7) 0.0015(6) 0.0034(6) 0.0043(7)
C33 0.0255(8) 0.0198(8) 0.0106(7) 0.0014(6) 0.0013(6) 0.0017(6)
C34 0.0255(9) 0.0204(8) 0.0156(7) 0.0011(6) 0.0033(6) -0.0002(7)
C35 0.0416(11) 0.0215(8) 0.0183(8) 0.0009(6) 0.0099(7) 0.0039(8)
C36 0.0568(13) 0.0228(9) 0.0152(8) -0.0013(7) 0.0037(8) -0.0092(9)
C37 0.0377(11) 0.0374(11) 0.0168(8) 0.0058(7) -0.0062(7) -0.0155(9)
C38 0.0251(9) 0.0353(10) 0.0176(8) 0.0071(7) -0.0003(7) 0.0002(8)

loop_
_atom_type_symbol
_atom_type_description
_atom_type_scat_dispersion_real
_atom_type_scat_dispersion_imag
_atom_type_scat_source
C C 0.0033 0.0016 'International Tables Vol C Tables 4.2.6.8 and 6.1.1.4'
H H 0.0000 0.0000 'International Tables Vol C Tables 4.2.6.8 and 6.1.1.4'
N N 0.0061 0.0033 'International Tables Vol C Tables 4.2.6.8 and 6.1.1.4'
O O 0.0106 0.0060 'International Tables Vol C Tables 4.2.6.8 and 6.1.1.4'
S S 0.1246 0.1234 'International Tables Vol C Tables 4.2.6.8 and 6.1.1.4'
Zn Zn 0.2839 1.4301 'International Tables Vol C Tables 4.2.6.8 and 6.1.1.4'

loop_
_geom_angle_atom_site_label_1
_geom_angle_atom_site_label_2
_geom_angle_atom_site_label_3
_geom_angle
_geom_angle_site_symmetry_1
_geom_angle_site_symmetry_3
_geom_angle_publ_flag
O3 Zn1 O1 87.36(4) . 2_656 ?
O3 Zn1 O1 87.36(4) . . ?
O1 Zn1 O1 174.72(7) 2_656 . ?
O3 Zn1 S1 111.647(15) . 2_656 ?
O1 Zn1 S1 91.59(4) 2_656 2_656 ?
O1 Zn1 S1 90.36(4) . 2_656 ?
O3 Zn1 S1 111.648(15) . . ?
O1 Zn1 S1 90.36(4) 2_656 . ?
O1 Zn1 S1 91.59(4) . . ?
S1 Zn1 S1 136.70(3) 2_656 . ?
C13 S1 Zn1 107.10(7) . . ?
C11 O1 Zn1 129.94(13) . . ?
Zn1 O3 H1 121.8(17) . . ?
Zn1 O3 H1 121.8(17) . 2_656 ?
H1 O3 H1 116(3) . 2_656 ?
C13 N11 C11 126.46(15) . . ?
C12 N12 C14 125.58(15) . . ?
C12 N12 H12 117.2 . . ?
C14 N12 H12 117.2 . . ?
C13 N13 C15 123.17(15) . . ?
C13 N13 C21 121.96(16) . . ?
C15 N13 C21 114.49(14) . . ?
C14 N14 C33 122.83(13) . . ?
C14 N14 C27 120.04(14) . . ?
C33 N14 C27 116.58(13) . . ?
C2 C1 C6 119.51(17) . . ?
C2 C1 C11 119.61(15) . . ?
C6 C1 C11 120.87(16) . . ?
C3 C2 C1 120.47(15) . . ?
C3 C2 H2 119.8 . . ?
C1 C2 H2 119.8 . . ?
C2 C3 C4 119.96(18) . . ?
C2 C3 H3 120.0 . . ?
C4 C3 H3 120.0 . . ?
C5 C4 C3 120.04(18) . . ?
C5 C4 H4 120.0 . . ?
C3 C4 H4 120.0 . . ?
C6 C5 C4 120.07(15) . . ?
C6 C5 C12 123.20(16) . . ?
C4 C5 C12 116.73(16) . . ?
C5 C6 C1 119.92(17) . . ?
C5 C6 H6 120.0 . . ?
C1 C6 H6 120.0 . . ?
O1 C11 N11 129.84(18) . . ?
O1 C11 C1 116.09(17) . . ?
N11 C11 C1 114.02(14) . . ?
O2 C12 N12 122.75(14) . . ?
O2 C12 C5 121.88(15) . . ?
N12 C12 C5 115.37(15) . . ?
N11 C13 N13 113.67(15) . . ?
N11 C13 S1 130.54(14) . . ?
N13 C13 S1 115.67(15) . . ?
N14 C14 N12 115.38(15) . . ?
N14 C14 S2 125.49(13) . . ?
N12 C14 S2 119.12(13) . . ?
C16 C15 C20 120.4(2) . . ?
C16 C15 N13 118.40(17) . . ?
C20 C15 N13 121.06(19) . . ?
C15 C16 C17 119.84(18) . . ?
C15 C16 H16 120.1 . . ?
C17 C16 H16 120.1 . . ?
C18 C17 C16 120.4(2) . . ?
C18 C17 H17 119.8 . . ?
C16 C17 H17 119.8 . . ?
C19 C18 C17 119.8(2) . . ?
C19 C18 H18 120.1 . . ?
C17 C18 H18 120.1 . . ?
C18 C19 C20 120.5(2) . . ?
C18 C19 H19 119.7 . . ?
C20 C19 H19 119.7 . . ?
C15 C20 C19 119.1(2) . . ?
C15 C20 H20 120.5 . . ?
C19 C20 H20 120.5 . . ?
C26 C21 C22 120.01(18) . . ?
C26 C21 N13 118.83(18) . . ?
C22 C21 N13 121.13(17) . . ?
C23 C22 C21 119.7(2) . . ?
C23 C22 H22 120.1 . . ?
C21 C22 H22 120.1 . . ?
C22 C23 C24 119.9(2) . . ?
C22 C23 H23 120.0 . . ?
C24 C23 H23 120.0 . . ?
C25 C24 C23 119.67(19) . . ?
C25 C24 H24 120.2 . . ?
C23 C24 H24 120.2 . . ?
C24 C25 C26 120.9(2) . . ?
C24 C25 H25 119.6 . . ?
C26 C25 H25 119.6 . . ?
C21 C26 C25 119.7(2) . . ?
C21 C26 H26 120.1 . . ?
C25 C26 H26 120.1 . . ?
C28 C27 C32 120.92(15) . . ?
C28 C27 N14 119.68(15) . . ?
C32 C27 N14 119.38(16) . . ?
C27 C28 C29 118.80(17) . . ?
C27 C28 H28 120.6 . . ?
C29 C28 H28 120.6 . . ?
C30 C29 C28 120.60(18) . . ?
C30 C29 H29 119.7 . . ?
C28 C29 H29 119.7 . . ?
C29 C30 C31 120.58(16) . . ?
C29 C30 H30 119.7 . . ?
C31 C30 H30 119.7 . . ?
C30 C31 C32 119.64(17) . . ?
C30 C31 H31 120.2 . . ?
C32 C31 H31 120.2 . . ?
C27 C32 C31 119.45(17) . . ?
C27 C32 H32 120.3 . . ?
C31 C32 H32 120.3 . . ?
C38 C33 C34 120.62(16) . . ?
C38 C33 N14 120.43(16) . . ?
C34 C33 N14 118.91(15) . . ?
C35 C34 C33 119.15(17) . . ?
C35 C34 H34 120.4 . . ?
C33 C34 H34 120.4 . . ?
C36 C35 C34 120.38(18) . . ?
C36 C35 H35 119.8 . . ?
C34 C35 H35 119.8 . . ?
C35 C36 C37 120.07(18) . . ?
C35 C36 H36 120.0 . . ?
C37 C36 H36 120.0 . . ?
C36 C37 C38 120.27(18) . . ?
C36 C37 H37 119.9 . . ?
C38 C37 H37 119.9 . . ?
C37 C38 C33 119.47(18) . . ?
C37 C38 H38 120.3 . . ?
C33 C38 H38 120.3 . . ?

loop_
_geom_bond_atom_site_label_1
_geom_bond_atom_site_label_2
_geom_bond_distance
_geom_bond_site_symmetry_2
_geom_bond_publ_flag
Zn1 O3 2.0436(17) . ?
Zn1 O1 2.0659(13) 2_656 ?
Zn1 O1 2.0659(13) . ?
Zn1 S1 2.3436(5) 2_656 ?
Zn1 S1 2.3436(5) . ?
S1 C13 1.7262(17) . ?
S2 C14 1.6479(18) . ?
O1 C11 1.2606(19) . ?
O2 C12 1.224(2) . ?
O3 H1 0.836(15) . ?
O3 H1 0.836(15) 2_656 ?
N11 C13 1.333(3) . ?
N11 C11 1.334(2) . ?
N12 C12 1.377(2) . ?
N12 C14 1.402(2) . ?
N12 H12 0.8800 . ?
N13 C13 1.367(2) . ?
N13 C15 1.445(3) . ?
N13 C21 1.448(2) . ?
N14 C14 1.360(2) . ?
N14 C33 1.439(2) . ?
N14 C27 1.4402(19) . ?
C1 C2 1.391(3) . ?
C1 C6 1.402(2) . ?
C1 C11 1.497(3) . ?
C2 C3 1.386(3) . ?
C2 H2 0.9500 . ?
C3 C4 1.392(2) . ?
C3 H3 0.9500 . ?
C4 C5 1.392(3) . ?
C4 H4 0.9500 . ?
C5 C6 1.390(3) . ?
C5 C12 1.495(2) . ?
C6 H6 0.9500 . ?
C15 C16 1.375(3) . ?
C15 C20 1.389(3) . ?
C16 C17 1.383(3) . ?
C16 H16 0.9500 . ?
C17 C18 1.383(3) . ?
C17 H17 0.9500 . ?
C18 C19 1.371(4) . ?
C18 H18 0.9500 . ?
C19 C20 1.396(4) . ?
C19 H19 0.9500 . ?
C20 H20 0.9500 . ?
C21 C26 1.372(3) . ?
C21 C22 1.388(3) . ?
C22 C23 1.386(3) . ?
C22 H22 0.9500 . ?
C23 C24 1.387(4) . ?
C23 H23 0.9500 . ?
C24 C25 1.363(4) . ?
C24 H24 0.9500 . ?
C25 C26 1.386(3) . ?
C25 H25 0.9500 . ?
C26 H26 0.9500 . ?
C27 C28 1.383(3) . ?
C27 C32 1.385(2) . ?
C28 C29 1.391(2) . ?
C28 H28 0.9500 . ?
C29 C30 1.374(3) . ?
C29 H29 0.9500 . ?
C30 C31 1.376(3) . ?
C30 H30 0.9500 . ?
C31 C32 1.395(2) . ?
C31 H31 0.9500 . ?
C32 H32 0.9500 . ?
C33 C38 1.387(2) . ?
C33 C34 1.390(2) . ?
C34 C35 1.389(2) . ?
C34 H34 0.9500 . ?
C35 C36 1.380(3) . ?
C35 H35 0.9500 . ?
C36 C37 1.384(3) . ?
C36 H36 0.9500 . ?
C37 C38 1.385(3) . ?
C37 H37 0.9500 . ?
C38 H38 0.9500 . ?

loop_
_geom_hbond_atom_site_label_D
_geom_hbond_atom_site_label_H
_geom_hbond_atom_site_label_A
_geom_hbond_distance_DH
_geom_hbond_distance_HA
_geom_hbond_distance_DA
_geom_hbond_angle_DHA
_geom_hbond_site_symmetry_A
_geom_hbond_publ_flag
O3 H1 O2 0.836(15) 1.938(15) 2.7715(15) 175(2) 7_556 yes
